data_4026979
loop_
_publ_author_name
'Ru-Long Yan'
'Hao Yan'
'Chao Ma'
'Zhi-Yong Ren'
'Xi-Ai Gao'
'Guo-Sheng Huang'
'Yong-Min Liang'

_publ_section_title
;
 Cu(I)-Catalyzed Synthesis of Imidazo[1,2-a]pyridines from Aminopyridines
 and Nitroolefins Using Air as the Oxidant
;
_journal_name_full 'Journal of Organic Chemistry'
_journal_page_first 2024
_journal_page_last 2028
_journal_paper_doi 10.1021/jo202447p
_journal_volume 77
_journal_year 2012
_chemical_formula_sum 'C14 H11 N3 O2'
_chemical_formula_weight 253.26
_chemical_name_systematic
; 
 ? 
;
_space_group_IT_number 15
_symmetry_cell_setting monoclinic
_symmetry_space_group_name_Hall '-C 2yc'
_symmetry_space_group_name_H-M 'C 1 2/c 1'
_atom_sites_solution_hydrogens geom
_atom_sites_solution_primary direct
_atom_sites_solution_secondary difmap
_audit_creation_method SHELXL-97
_cell_angle_alpha 90.00
_cell_angle_beta 120.519(3)
_cell_angle_gamma 90.00
_cell_formula_units_Z 8
_cell_length_a 20.247(7)
_cell_length_b 7.550(3)
_cell_length_c 18.304(10)
_cell_measurement_reflns_used 1788
_cell_measurement_temperature 296(2)
_cell_measurement_theta_max 24.53
_cell_measurement_theta_min 2.34
_cell_volume 2410.4(18)
_computing_cell_refinement 'Bruker SAINT'
_computing_data_collection 'Bruker APEX2'
_computing_data_reduction 'Bruker SAINT'
_computing_molecular_graphics 'Bruker SHELXTL'
_computing_publication_material 'Bruker SHELXTL'
_computing_structure_refinement 'SHELXL-97 (Sheldrick, 2008)'
_computing_structure_solution 'SHELXS-97 (Sheldrick, 2008)'
_diffrn_ambient_temperature 296(2)
_diffrn_measured_fraction_theta_full 0.998
_diffrn_measured_fraction_theta_max 0.998
_diffrn_measurement_device_type 'Bruker APEX-II CCD'
_diffrn_measurement_method '\f and \w scans'
_diffrn_radiation_monochromator graphite
_diffrn_radiation_source 'fine-focus sealed tube'
_diffrn_radiation_type MoK\a
_diffrn_radiation_wavelength 0.71073
_diffrn_reflns_av_R_equivalents 0.0390
_diffrn_reflns_av_sigmaI/netI 0.0367
_diffrn_reflns_limit_h_max 24
_diffrn_reflns_limit_h_min -24
_diffrn_reflns_limit_k_max 9
_diffrn_reflns_limit_k_min -9
_diffrn_reflns_limit_l_max 22
_diffrn_reflns_limit_l_min -22
_diffrn_reflns_number 8363
_diffrn_reflns_theta_full 25.50
_diffrn_reflns_theta_max 25.50
_diffrn_reflns_theta_min 2.34
_exptl_absorpt_coefficient_mu 0.097
_exptl_absorpt_correction_T_max 0.9913
_exptl_absorpt_correction_T_min 0.9781
_exptl_absorpt_correction_type multi-scan
_exptl_absorpt_process_details SADABS
_exptl_crystal_colour colorless
_exptl_crystal_density_diffrn 1.396
_exptl_crystal_description block
_exptl_crystal_F_000 1056
_exptl_crystal_size_max 0.23
_exptl_crystal_size_mid 0.21
_exptl_crystal_size_min 0.09
_refine_diff_density_max 0.350
_refine_diff_density_min -0.252
_refine_diff_density_rms 0.057
_refine_ls_extinction_method none
_refine_ls_goodness_of_fit_ref 1.030
_refine_ls_hydrogen_treatment constr
_refine_ls_matrix_type full
_refine_ls_number_parameters 173
_refine_ls_number_reflns 2233
_refine_ls_number_restraints 0
_refine_ls_restrained_S_all 1.030
_refine_ls_R_factor_all 0.0739
_refine_ls_R_factor_gt 0.0505
_refine_ls_shift/su_max 0.000
_refine_ls_shift/su_mean 0.000
_refine_ls_structure_factor_coef Fsqd
_refine_ls_weighting_details 'calc w=1/[\s^2^(Fo^2^)+(0.0689P)^2^+0.5697P] where P=(Fo^2^+2Fc^2^)/3'
_refine_ls_weighting_scheme calc
_refine_ls_wR_factor_gt 0.1188
_refine_ls_wR_factor_ref 0.1320
_reflns_number_gt 1617
_reflns_number_total 2233
_reflns_threshold_expression >2sigma(I)
_cod_data_source_file jo202447p_si_002.cif
_cod_data_source_block c2c
_cod_original_cell_volume 2410.4(17)
_cod_database_code 4026979

loop_
_symmetry_equiv_pos_as_xyz
'x, y, z'
'-x, y, -z+1/2'
'x+1/2, y+1/2, z'
'-x+1/2, y+1/2, -z+1/2'
'-x, -y, -z'
'x, -y, z-1/2'
'-x+1/2, -y+1/2, -z'
'x+1/2, -y+1/2, z-1/2'

loop_
_atom_site_label
_atom_site_type_symbol
_atom_site_fract_x
_atom_site_fract_y
_atom_site_fract_z
_atom_site_U_iso_or_equiv
_atom_site_adp_type
_atom_site_occupancy
_atom_site_symmetry_multiplicity
_atom_site_calc_flag
_atom_site_refinement_flags
N3 N 0.08274(8) 0.3831(2) 0.02444(10) 0.0374(4) Uani 1 1 d .
N2 N 0.13888(9) 0.6447(2) 0.08273(10) 0.0395(4) Uani 1 1 d .
C13 C 0.10822(10) 0.5443(3) 0.01230(12) 0.0369(5) Uani 1 1 d .
C6 C 0.16709(10) 0.6199(3) 0.22850(12) 0.0381(5) Uani 1 1 d .
O2 O 0.04160(10) 0.1238(2) 0.09842(11) 0.0674(5) Uani 1 1 d .
C7 C 0.13467(11) 0.5486(3) 0.14228(12) 0.0375(5) Uani 1 1 d .
N1 N 0.07542(10) 0.2529(2) 0.14220(12) 0.0472(5) Uani 1 1 d .
C8 C 0.09941(11) 0.3871(3) 0.10823(12) 0.0389(5) Uani 1 1 d .
C5 C 0.15252(12) 0.7952(3) 0.23844(14) 0.0445(5) Uani 1 1 d .
H5 H 0.1203 0.8627 0.1909 0.053 Uiso 1 1 calc R
O1 O 0.08771(11) 0.2711(2) 0.21467(11) 0.0712(5) Uani 1 1 d .
C12 C 0.10221(11) 0.5829(3) -0.06614(12) 0.0434(5) Uani 1 1 d .
C9 C 0.05240(12) 0.2564(3) -0.03784(14) 0.0480(5) Uani 1 1 d .
H9 H 0.0355 0.1484 -0.0289 0.058 Uiso 1 1 calc R
C1 C 0.21672(11) 0.5231(3) 0.30005(13) 0.0498(6) Uani 1 1 d .
H1 H 0.2276 0.4058 0.2946 0.060 Uiso 1 1 calc R
C2 C 0.25005(13) 0.6002(4) 0.37934(14) 0.0613(7) Uani 1 1 d .
H2 H 0.2836 0.5349 0.4271 0.074 Uiso 1 1 calc R
C11 C 0.07230(11) 0.4551(3) -0.12702(13) 0.0508(6) Uani 1 1 d .
H11 H 0.0681 0.4763 -0.1792 0.061 Uiso 1 1 calc R
C14 C 0.12925(15) 0.7585(3) -0.07818(15) 0.0628(7) Uani 1 1 d .
H14A H 0.1841 0.7643 -0.0439 0.094 Uiso 1 1 calc R
H14B H 0.1070 0.8510 -0.0616 0.094 Uiso 1 1 calc R
H14C H 0.1140 0.7731 -0.1368 0.094 Uiso 1 1 calc R
C10 C 0.04779(12) 0.2932(3) -0.11270(14) 0.0538(6) Uani 1 1 d .
H10 H 0.0278 0.2086 -0.1555 0.065 Uiso 1 1 calc R
C3 C 0.23377(14) 0.7729(4) 0.38790(16) 0.0621(7) Uani 1 1 d .
H3 H 0.2558 0.8238 0.4415 0.075 Uiso 1 1 calc R
C4 C 0.18517(13) 0.8701(3) 0.31772(15) 0.0563(6) Uani 1 1 d .
H4 H 0.1742 0.9871 0.3237 0.068 Uiso 1 1 calc R

loop_
_atom_site_aniso_label
_atom_site_aniso_U_11
_atom_site_aniso_U_22
_atom_site_aniso_U_33
_atom_site_aniso_U_23
_atom_site_aniso_U_13
_atom_site_aniso_U_12
N3 0.0386(8) 0.0351(9) 0.0388(10) -0.0025(8) 0.0200(7) 0.0021(7)
N2 0.0499(10) 0.0345(9) 0.0372(10) -0.0004(8) 0.0243(8) -0.0014(7)
C13 0.0385(10) 0.0363(11) 0.0383(12) 0.0003(9) 0.0214(9) 0.0004(8)
C6 0.0411(10) 0.0418(12) 0.0363(11) 0.0017(9) 0.0232(9) -0.0002(9)
O2 0.0864(12) 0.0431(10) 0.0682(12) -0.0011(9) 0.0359(9) -0.0201(9)
C7 0.0418(10) 0.0343(11) 0.0392(11) 0.0035(9) 0.0224(9) 0.0055(8)
N1 0.0542(10) 0.0389(11) 0.0496(12) 0.0063(9) 0.0272(9) -0.0010(8)
C8 0.0465(11) 0.0342(11) 0.0397(12) 0.0023(9) 0.0246(9) 0.0010(9)
C5 0.0509(12) 0.0401(12) 0.0439(13) -0.0016(10) 0.0252(10) -0.0013(9)
O1 0.0977(14) 0.0690(12) 0.0541(11) 0.0062(9) 0.0440(10) -0.0175(10)
C12 0.0439(11) 0.0490(13) 0.0401(12) 0.0016(10) 0.0233(10) 0.0009(9)
C9 0.0499(12) 0.0414(13) 0.0528(14) -0.0110(10) 0.0262(10) -0.0054(10)
C1 0.0490(12) 0.0533(14) 0.0482(14) 0.0068(11) 0.0254(10) 0.0052(10)
C2 0.0480(13) 0.085(2) 0.0411(14) 0.0109(13) 0.0152(11) -0.0062(12)
C11 0.0475(12) 0.0684(16) 0.0379(13) -0.0040(11) 0.0228(10) -0.0010(11)
C14 0.0799(17) 0.0675(17) 0.0500(15) 0.0043(12) 0.0397(13) -0.0109(13)
C10 0.0522(13) 0.0612(16) 0.0468(14) -0.0188(11) 0.0242(11) -0.0064(11)
C3 0.0653(15) 0.083(2) 0.0427(14) -0.0142(13) 0.0310(12) -0.0284(14)
C4 0.0670(15) 0.0517(14) 0.0618(16) -0.0176(12) 0.0414(13) -0.0130(12)

loop_
_atom_type_symbol
_atom_type_description
_atom_type_scat_dispersion_real
_atom_type_scat_dispersion_imag
_atom_type_scat_source
C C 0.0033 0.0016 'International Tables Vol C Tables 4.2.6.8 and 6.1.1.4'
H H 0.0000 0.0000 'International Tables Vol C Tables 4.2.6.8 and 6.1.1.4'
N N 0.0061 0.0033 'International Tables Vol C Tables 4.2.6.8 and 6.1.1.4'
O O 0.0106 0.0060 'International Tables Vol C Tables 4.2.6.8 and 6.1.1.4'

loop_
_geom_angle_atom_site_label_1
_geom_angle_atom_site_label_2
_geom_angle_atom_site_label_3
_geom_angle
C9 N3 C13 121.77(18)
C9 N3 C8 133.31(17)
C13 N3 C8 104.84(15)
C13 N2 C7 106.49(17)
N2 C13 N3 111.72(16)
N2 C13 C12 128.28(18)
N3 C13 C12 119.97(17)
C1 C6 C5 118.64(19)
C1 C6 C7 122.37(19)
C5 C6 C7 118.79(17)
N2 C7 C8 109.79(17)
N2 C7 C6 119.60(18)
C8 C7 C6 130.59(18)
O2 N1 O1 122.32(18)
O2 N1 C8 119.34(19)
O1 N1 C8 118.32(18)
C7 C8 N3 107.15(16)
C7 C8 N1 130.63(19)
N3 C8 N1 121.94(18)
C4 C5 C6 120.7(2)
C4 C5 H5 119.6
C6 C5 H5 119.6
C11 C12 C13 117.4(2)
C11 C12 C14 123.53(19)
C13 C12 C14 119.06(18)
C10 C9 N3 118.0(2)
C10 C9 H9 121.0
N3 C9 H9 121.0
C2 C1 C6 120.2(2)
C2 C1 H1 119.9
C6 C1 H1 119.9
C3 C2 C1 120.2(2)
C3 C2 H2 119.9
C1 C2 H2 119.9
C12 C11 C10 121.4(2)
C12 C11 H11 119.3
C10 C11 H11 119.3
C12 C14 H14A 109.5
C12 C14 H14B 109.5
H14A C14 H14B 109.5
C12 C14 H14C 109.5
H14A C14 H14C 109.5
H14B C14 H14C 109.5
C9 C10 C11 121.5(2)
C9 C10 H10 119.2
C11 C10 H10 119.2
C4 C3 C2 120.1(2)
C4 C3 H3 119.9
C2 C3 H3 119.9
C3 C4 C5 120.1(2)
C3 C4 H4 120.0
C5 C4 H4 120.0

loop_
_geom_bond_atom_site_label_1
_geom_bond_atom_site_label_2
_geom_bond_distance
N3 C9 1.371(3)
N3 C13 1.383(2)
N3 C8 1.393(2)
N2 C13 1.345(2)
N2 C7 1.348(2)
C13 C12 1.408(3)
C6 C1 1.387(3)
C6 C5 1.388(3)
C6 C7 1.470(3)
O2 N1 1.227(2)
C7 C8 1.390(3)
N1 O1 1.227(2)
N1 C8 1.399(3)
C5 C4 1.374(3)
C5 H5 0.9300
C12 C11 1.361(3)
C12 C14 1.493(3)
C9 C10 1.354(3)
C9 H9 0.9300
C1 C2 1.380(3)
C1 H1 0.9300
C2 C3 1.373(4)
C2 H2 0.9300
C11 C10 1.393(3)
C11 H11 0.9300
C14 H14A 0.9600
C14 H14B 0.9600
C14 H14C 0.9600
C10 H10 0.9300
C3 C4 1.369(3)
C3 H3 0.9300
C4 H4 0.9300

loop_
_geom_torsion_atom_site_label_1
_geom_torsion_atom_site_label_2
_geom_torsion_atom_site_label_3
_geom_torsion_atom_site_label_4
_geom_torsion
C7 N2 C13 N3 0.8(2)
C7 N2 C13 C12 -177.16(18)
C9 N3 C13 N2 -177.15(16)
C8 N3 C13 N2 -0.07(19)
C9 N3 C13 C12 1.0(3)
C8 N3 C13 C12 178.10(16)
C13 N2 C7 C8 -1.3(2)
C13 N2 C7 C6 177.24(15)
C1 C6 C7 N2 -129.8(2)
C5 C6 C7 N2 44.8(2)
C1 C6 C7 C8 48.3(3)
C5 C6 C7 C8 -137.0(2)
N2 C7 C8 N3 1.2(2)
C6 C7 C8 N3 -177.05(18)
N2 C7 C8 N1 -172.57(19)
C6 C7 C8 N1 9.1(3)
C9 N3 C8 C7 175.89(19)
C13 N3 C8 C7 -0.70(19)
C9 N3 C8 N1 -9.6(3)
C13 N3 C8 N1 173.77(17)
O2 N1 C8 C7 176.29(19)
O1 N1 C8 C7 -2.2(3)
O2 N1 C8 N3 3.3(3)
O1 N1 C8 N3 -175.20(17)
C1 C6 C5 C4 -1.5(3)
C7 C6 C5 C4 -176.36(18)
N2 C13 C12 C11 176.53(18)
N3 C13 C12 C11 -1.3(3)
N2 C13 C12 C14 -2.9(3)
N3 C13 C12 C14 179.31(18)
C13 N3 C9 C10 -0.1(3)
C8 N3 C9 C10 -176.19(19)
C5 C6 C1 C2 0.6(3)
C7 C6 C1 C2 175.31(18)
C6 C1 C2 C3 0.5(3)
C13 C12 C11 C10 0.7(3)
C14 C12 C11 C10 -180.0(2)
N3 C9 C10 C11 -0.6(3)
C12 C11 C10 C9 0.2(3)
C1 C2 C3 C4 -0.9(3)
C2 C3 C4 C5 0.0(3)
C6 C5 C4 C3 1.2(3)
